data_4501727
loop_
_publ_author_name
'Matsumoto, Kouzou'
'Inokuchi, Daisuke'
'Hirao, Yasukazu'
'Kurata, Hiroyuki'
'Kubo, Takashi'

_publ_section_title
;
 Hydrogen-Bonded Quartz-type Network of Diprotonated
 Tetrakis(4-pyridyl)methane Dications
;
_journal_issue 7
_journal_name_full 'Crystal Growth &amp; Design'
_journal_page_first 2854
_journal_paper_doi 10.1021/cg1003353
_journal_volume 10
_journal_year 2010
_chemical_formula_moiety 'C35 H32 N4 O6 S2 '
_chemical_formula_sum 'C35 H32 N4 O6 S2'
_chemical_formula_weight 668.78
_space_group_IT_number 14
_symmetry_cell_setting monoclinic
_symmetry_Int_Tables_number 14
_symmetry_space_group_name_Hall '-P 2yn'
_symmetry_space_group_name_H-M 'P 1 21/n 1'
_cell_angle_alpha 90.0000
_cell_angle_beta 92.0250(6)
_cell_angle_gamma 90.0000
_cell_formula_units_Z 4
_cell_length_a 15.7545(3)
_cell_length_b 11.5379(2)
_cell_length_c 17.5318(5)
_cell_measurement_reflns_used 26290
_cell_measurement_temperature 200.1
_cell_measurement_theta_max 27.4
_cell_measurement_theta_min 3.1
_cell_volume 3184.83(12)
_computing_cell_refinement PROCESS-AUTO
_computing_data_collection PROCESS-AUTO
_computing_data_reduction CrystalStructure
_computing_publication_material 'CrystalStructure 3.8'
_computing_structure_refinement SHELXL
_computing_structure_solution SIR2004
_diffrn_ambient_temperature 200
_diffrn_detector_area_resol_mean 10.00
_diffrn_measured_fraction_theta_full 0.996
_diffrn_measured_fraction_theta_max 0.996
_diffrn_measurement_device_type 'Rigaku RAXIS-RAPID'
_diffrn_measurement_method \w
_diffrn_radiation_type 'Mo K\a'
_diffrn_radiation_wavelength 0.71075
_diffrn_reflns_av_R_equivalents 0.025
_diffrn_reflns_limit_h_max 20
_diffrn_reflns_limit_h_min -20
_diffrn_reflns_limit_k_max 14
_diffrn_reflns_limit_k_min -14
_diffrn_reflns_limit_l_max 22
_diffrn_reflns_limit_l_min -22
_diffrn_reflns_number 30791
_diffrn_reflns_theta_full 27.44
_diffrn_reflns_theta_max 27.44
_exptl_absorpt_coefficient_mu 0.221
_exptl_absorpt_correction_T_max 0.936
_exptl_absorpt_correction_T_min 0.820
_exptl_absorpt_correction_type multi-scan
_exptl_absorpt_process_details
;
    Higashi, T. (1995). Program for Absorption Correction.
    Rigaku Corporation, Tokyo, Japan.
;
_exptl_crystal_colour colorless
_exptl_crystal_density_diffrn 1.395
_exptl_crystal_density_method 'not measured'
_exptl_crystal_description block
_exptl_crystal_F_000 1400.00
_exptl_crystal_size_max 0.50
_exptl_crystal_size_mid 0.40
_exptl_crystal_size_min 0.30
_refine_diff_density_max 0.97
_refine_diff_density_min -0.65
_refine_ls_extinction_method none
_refine_ls_goodness_of_fit_ref 1.024
_refine_ls_hydrogen_treatment refall
_refine_ls_number_parameters 425
_refine_ls_number_reflns 7252
_refine_ls_R_factor_gt 0.0523
_refine_ls_shift/su_max 0.0010
_refine_ls_structure_factor_coef Fsqd
_refine_ls_weighting_details 'w = 1/[\s^2^(Fo^2^)+(0.0863P)^2^+2.2248P] where P=(Fo^2^+2Fc^2^)/3'
_refine_ls_weighting_scheme calc
_refine_ls_wR_factor_ref 0.1456
_reflns_number_gt 6375
_reflns_number_total 7252
_reflns_threshold_expression F^2^>2.0\s(F^2^)
_cod_data_source_file cg1003353_si_001.cif
_cod_data_source_block '_4Py4C_2TsO'
_cod_original_formula_sum 'C35 H32 N4 O6 S2 '
_cod_database_code 4501727

loop_
_symmetry_equiv_pos_site_id
_symmetry_equiv_pos_as_xyz
1 +X,+Y,+Z
2 1/2-X,1/2+Y,1/2-Z
3 -X,-Y,-Z
4 1/2+X,1/2-Y,1/2+Z

loop_
_atom_site_label
_atom_site_type_symbol
_atom_site_fract_x
_atom_site_fract_y
_atom_site_fract_z
_atom_site_U_iso_or_equiv
_atom_site_adp_type
_atom_site_occupancy
_atom_site_symmetry_multiplicity
_atom_site_calc_flag
_atom_site_refinement_flags
S(1) S 0.08640(3) 1.01550(4) 0.34783(3) 0.03818(14) Uani 1.00 1 d .
S(2) S 0.62491(3) 0.98876(4) 0.36179(2) 0.02638(12) Uani 1.00 1 d .
O(1) O 0.02814(14) 1.09713(14) 0.31114(9) 0.0597(5) Uani 1.00 1 d .
O(2) O 0.16800(14) 1.0663(3) 0.3594(2) 0.1543(19) Uani 1.00 1 d .
O(3) O 0.0489(2) 0.96607(17) 0.41351(9) 0.0833(8) Uani 1.00 1 d .
O(4) O 0.65872(10) 1.10279(13) 0.34578(9) 0.0415(3) Uani 1.00 1 d .
O(5) O 0.58290(9) 0.98306(13) 0.43420(8) 0.0358(3) Uani 1.00 1 d .
O(6) O 0.57018(8) 0.94187(13) 0.29937(7) 0.0330(3) Uani 1.00 1 d .
N(1) N 0.43450(9) 0.82542(13) 0.36144(8) 0.0246(2) Uani 1.00 1 d .
N(2) N 0.08031(10) 0.77362(15) 0.61344(9) 0.0307(3) Uani 1.00 1 d .
N(3) N 0.45582(13) 0.38646(17) 0.58584(13) 0.0512(5) Uani 1.00 1 d .
N(4) N 0.08459(10) 0.39537(14) 0.33546(9) 0.0301(3) Uani 1.00 1 d .
C(1) C 0.26133(10) 0.60404(14) 0.47502(9) 0.0201(3) Uani 1.00 1 d .
C(2) C 0.31718(10) 0.68850(14) 0.43078(9) 0.0203(3) Uani 1.00 1 d .
C(3) C 0.35797(10) 0.77918(14) 0.47041(9) 0.0230(3) Uani 1.00 1 d .
C(4) C 0.41693(11) 0.84631(15) 0.43453(10) 0.0250(3) Uani 1.00 1 d .
C(5) C 0.39698(11) 0.74017(16) 0.32157(9) 0.0256(3) Uani 1.00 1 d .
C(6) C 0.33753(11) 0.66985(15) 0.35487(9) 0.0240(3) Uani 1.00 1 d .
C(7) C 0.19993(10) 0.66785(14) 0.52687(9) 0.0214(3) Uani 1.00 1 d .
C(8) C 0.16832(11) 0.77744(15) 0.50777(10) 0.0261(3) Uani 1.00 1 d .
C(9) C 0.10801(12) 0.82916(16) 0.55209(10) 0.0298(3) Uani 1.00 1 d .
C(10) C 0.10702(12) 0.66674(17) 0.63304(10) 0.0311(3) Uani 1.00 1 d .
C(11) C 0.16637(11) 0.61182(15) 0.58986(10) 0.0269(3) Uani 1.00 1 d .
C(12) C 0.32845(11) 0.52779(15) 0.51774(10) 0.0250(3) Uani 1.00 1 d .
C(13) C 0.35326(13) 0.54149(18) 0.59383(11) 0.0342(4) Uani 1.00 1 d .
C(14) C 0.41598(16) 0.4676(2) 0.62515(14) 0.0469(5) Uani 1.00 1 d .
C(15) C 0.43420(14) 0.3779(2) 0.51198(15) 0.0464(5) Uani 1.00 1 d .
C(16) C 0.37220(12) 0.44535(17) 0.47583(12) 0.0339(4) Uani 1.00 1 d .
C(17) C 0.20099(10) 0.52929(14) 0.42374(9) 0.0208(3) Uani 1.00 1 d .
C(18) C 0.15522(11) 0.57689(15) 0.36188(10) 0.0256(3) Uani 1.00 1 d .
C(19) C 0.09893(11) 0.50697(16) 0.31977(10) 0.0278(3) Uani 1.00 1 d .
C(20) C 0.12682(12) 0.35174(16) 0.39635(11) 0.0308(3) Uani 1.00 1 d .
C(21) C 0.18442(11) 0.41420(15) 0.44191(10) 0.0265(3) Uani 1.00 1 d .
C(22) C 0.09894(12) 0.90274(15) 0.28045(10) 0.0266(3) Uani 1.00 1 d .
C(23) C 0.02780(12) 0.84569(16) 0.25073(11) 0.0306(3) Uani 1.00 1 d .
C(24) C 0.03676(13) 0.75835(16) 0.19688(11) 0.0330(4) Uani 1.00 1 d .
C(25) C 0.11689(13) 0.72626(16) 0.17302(10) 0.0319(3) Uani 1.00 1 d .
C(26) C 0.18787(12) 0.78251(17) 0.20473(11) 0.0313(3) Uani 1.00 1 d .
C(27) C 0.17953(12) 0.87137(16) 0.25785(11) 0.0289(3) Uani 1.00 1 d .
C(28) C 0.12662(17) 0.6314(2) 0.11469(14) 0.0487(5) Uani 1.00 1 d .
C(29) C 0.71367(11) 0.89401(16) 0.37081(10) 0.0281(3) Uani 1.00 1 d .
C(30) C 0.77173(13) 0.91148(17) 0.43163(11) 0.0335(4) Uani 1.00 1 d .
C(31) C 0.84429(13) 0.84366(19) 0.43809(13) 0.0388(4) Uani 1.00 1 d .
C(32) C 0.85969(13) 0.75615(19) 0.38598(12) 0.0380(4) Uani 1.00 1 d .
C(33) C 0.80043(17) 0.7374(2) 0.32685(14) 0.0506(5) Uani 1.00 1 d .
C(34) C 0.72789(15) 0.8060(2) 0.31952(13) 0.0475(5) Uani 1.00 1 d .
C(35) C 0.93923(15) 0.6828(2) 0.39358(16) 0.0508(6) Uani 1.00 1 d .
H(1) H 0.4720 0.8694 0.3392 0.030 Uiso 1.00 1 c R
H(2) H 0.0432 0.8084 0.6420 0.037 Uiso 1.00 1 c R
H(3) H 0.3450 0.7944 0.5220 0.028 Uiso 1.00 1 c R
H(4) H 0.4451 0.9073 0.4615 0.030 Uiso 1.00 1 c R
H(5) H 0.4111 0.7276 0.2700 0.031 Uiso 1.00 1 c R
H(6) H 0.3107 0.6093 0.3263 0.029 Uiso 1.00 1 c R
H(7) H 0.1883 0.8166 0.4642 0.031 Uiso 1.00 1 c R
H(8) H 0.0864 0.9037 0.5390 0.036 Uiso 1.00 1 c R
H(9) H 0.0851 0.6293 0.6764 0.037 Uiso 1.00 1 c R
H(10) H 0.1846 0.5356 0.6029 0.032 Uiso 1.00 1 c R
H(11) H 0.3283 0.5997 0.6241 0.041 Uiso 1.00 1 c R
H(12) H 0.4310 0.4759 0.6778 0.056 Uiso 1.00 1 c R
H(13) H 0.4629 0.3223 0.4824 0.056 Uiso 1.00 1 c R
H(14) H 0.3595 0.4357 0.4228 0.041 Uiso 1.00 1 c R
H(15) H 0.1623 0.6561 0.3487 0.031 Uiso 1.00 1 c R
H(16) H 0.0689 0.5405 0.2773 0.033 Uiso 1.00 1 c R
H(17) H 0.1168 0.2731 0.4093 0.037 Uiso 1.00 1 c R
H(18) H 0.2122 0.3788 0.4849 0.032 Uiso 1.00 1 c R
H(19) H -0.0271 0.8662 0.2671 0.037 Uiso 1.00 1 c R
H(20) H -0.0123 0.7202 0.1762 0.040 Uiso 1.00 1 c R
H(21) H 0.2429 0.7600 0.1899 0.038 Uiso 1.00 1 c R
H(22) H 0.2284 0.9101 0.2784 0.035 Uiso 1.00 1 c R
H(23) H 0.7616 0.9697 0.4685 0.040 Uiso 1.00 1 c R
H(24) H 0.8842 0.8573 0.4789 0.047 Uiso 1.00 1 c R
H(25) H 0.8094 0.6772 0.2910 0.061 Uiso 1.00 1 c R
H(26) H 0.6878 0.7921 0.2788 0.057 Uiso 1.00 1 c R
H(27) H 0.1324 0.5565 0.1408 0.058 Uiso 1.00 1 c R
H(28) H 0.1774 0.6461 0.0854 0.058 Uiso 1.00 1 c R
H(29) H 0.0764 0.6299 0.0800 0.058 Uiso 1.00 1 c R
H(30) H 0.9845 0.7188 0.3649 0.061 Uiso 1.00 1 c R
H(31) H 0.9274 0.6051 0.3733 0.061 Uiso 1.00 1 c R
H(32) H 0.9572 0.6770 0.4475 0.061 Uiso 1.00 1 c R

loop_
_atom_site_aniso_label
_atom_site_aniso_U_11
_atom_site_aniso_U_22
_atom_site_aniso_U_33
_atom_site_aniso_U_12
_atom_site_aniso_U_13
_atom_site_aniso_U_23
S(1) 0.0370(2) 0.0307(2) 0.0468(3) 0.00348(19) 0.0017(2) -0.0150(2)
S(2) 0.0234(2) 0.0312(2) 0.0246(2) -0.00116(16) 0.00209(16) -0.00301(16)
O(1) 0.1013(14) 0.0382(8) 0.0417(8) 0.0349(9) 0.0324(9) 0.0090(6)
O(2) 0.0440(11) 0.147(2) 0.273(4) -0.0169(14) 0.0173(18) -0.172(3)
O(3) 0.178(2) 0.0487(10) 0.0239(7) 0.0348(13) 0.0179(11) 0.0070(7)
O(4) 0.0370(7) 0.0352(7) 0.0524(8) -0.0033(6) 0.0003(6) 0.0069(6)
O(5) 0.0313(6) 0.0492(8) 0.0272(6) -0.0012(6) 0.0064(5) -0.0086(5)
O(6) 0.0268(6) 0.0471(8) 0.0250(6) -0.0023(5) -0.0003(4) -0.0047(5)
N(1) 0.0233(6) 0.0236(6) 0.0273(6) 0.0004(5) 0.0056(5) 0.0036(5)
N(2) 0.0287(7) 0.0380(8) 0.0258(7) 0.0009(6) 0.0085(5) -0.0057(6)
N(3) 0.0449(10) 0.0356(9) 0.0712(13) 0.0073(8) -0.0267(9) 0.0019(9)
N(4) 0.0279(7) 0.0293(7) 0.0330(7) -0.0015(6) -0.0017(6) -0.0061(6)
C(1) 0.0215(7) 0.0192(7) 0.0195(7) -0.0003(5) 0.0002(5) -0.0005(5)
C(2) 0.0192(7) 0.0201(7) 0.0216(7) 0.0018(5) 0.0017(5) 0.0005(5)
C(3) 0.0246(7) 0.0232(7) 0.0215(7) -0.0009(6) 0.0034(5) -0.0024(5)
C(4) 0.0263(7) 0.0213(7) 0.0273(8) -0.0007(6) 0.0026(6) -0.0015(6)
C(5) 0.0253(7) 0.0301(8) 0.0216(7) 0.0029(6) 0.0041(6) -0.0007(6)
C(6) 0.0241(7) 0.0254(7) 0.0227(7) 0.0001(6) 0.0023(6) -0.0042(6)
C(7) 0.0208(7) 0.0241(7) 0.0192(7) -0.0015(6) 0.0007(5) -0.0012(5)
C(8) 0.0281(8) 0.0267(8) 0.0239(7) 0.0031(6) 0.0058(6) 0.0030(6)
C(9) 0.0298(8) 0.0289(8) 0.0308(8) 0.0048(7) 0.0052(7) -0.0007(6)
C(10) 0.0333(9) 0.0380(9) 0.0223(7) -0.0045(7) 0.0063(6) 0.0011(7)
C(11) 0.0303(8) 0.0262(8) 0.0244(7) -0.0016(6) 0.0031(6) 0.0025(6)
C(12) 0.0225(7) 0.0214(7) 0.0308(8) -0.0016(6) -0.0040(6) 0.0024(6)
C(13) 0.0362(9) 0.0321(9) 0.0336(9) 0.0005(8) -0.0091(7) -0.0012(7)
C(14) 0.0496(12) 0.0436(11) 0.0457(12) -0.0001(10) -0.0233(10) 0.0035(9)
C(15) 0.0350(10) 0.0355(10) 0.0674(15) 0.0110(8) -0.0139(10) -0.0075(10)
C(16) 0.0285(8) 0.0312(9) 0.0415(10) 0.0054(7) -0.0053(7) -0.0043(7)
C(17) 0.0190(7) 0.0206(7) 0.0231(7) 0.0002(5) 0.0023(5) -0.0023(5)
C(18) 0.0245(7) 0.0234(7) 0.0288(8) 0.0001(6) -0.0004(6) 0.0017(6)
C(19) 0.0250(8) 0.0309(8) 0.0273(8) 0.0015(6) -0.0028(6) -0.0019(6)
C(20) 0.0329(9) 0.0209(7) 0.0385(9) -0.0042(7) -0.0008(7) -0.0018(7)
C(21) 0.0273(8) 0.0227(7) 0.0293(8) -0.0010(6) -0.0016(6) 0.0014(6)
C(22) 0.0307(8) 0.0197(7) 0.0295(8) 0.0013(6) 0.0024(6) -0.0001(6)
C(23) 0.0262(8) 0.0273(8) 0.0383(9) 0.0009(6) 0.0023(7) 0.0005(7)
C(24) 0.0342(9) 0.0276(8) 0.0370(9) -0.0041(7) -0.0033(7) -0.0014(7)
C(25) 0.0439(10) 0.0244(8) 0.0273(8) 0.0013(7) 0.0020(7) 0.0005(6)
C(26) 0.0319(9) 0.0299(8) 0.0325(9) 0.0033(7) 0.0086(7) 0.0021(7)
C(27) 0.0286(8) 0.0257(8) 0.0326(8) -0.0027(6) 0.0015(6) 0.0016(6)
C(28) 0.0632(15) 0.0387(11) 0.0443(12) 0.0045(10) 0.0024(10) -0.0138(9)
C(29) 0.0255(8) 0.0324(8) 0.0267(8) 0.0001(7) 0.0032(6) -0.0005(6)
C(30) 0.0351(9) 0.0313(9) 0.0339(9) -0.0010(7) -0.0029(7) -0.0047(7)
C(31) 0.0341(9) 0.0384(10) 0.0435(11) -0.0012(8) -0.0071(8) 0.0031(8)
C(32) 0.0322(9) 0.0391(10) 0.0434(11) 0.0045(8) 0.0107(8) 0.0095(8)
C(33) 0.0558(14) 0.0539(13) 0.0423(11) 0.0191(11) 0.0037(10) -0.0156(10)
C(34) 0.0461(12) 0.0599(14) 0.0357(10) 0.0143(10) -0.0083(9) -0.0190(10)
C(35) 0.0391(11) 0.0488(13) 0.0655(15) 0.0135(10) 0.0138(10) 0.0165(11)

loop_
_atom_type_symbol
_atom_type_description
_atom_type_scat_dispersion_real
_atom_type_scat_dispersion_imag
_atom_type_scat_source
C C 0.003 0.002
;
International Tables for Crystallography
(1992, Vol. C, Tables 4.2.6.8 and 6.1.1.4)
;
H H 0.000 0.000
;
International Tables for Crystallography
(1992, Vol. C, Table 6.1.1.4)
;
O O 0.011 0.006
;
International Tables for Crystallography
(1992, Vol. C, Tables 4.2.6.8 and 6.1.1.4)
;
N N 0.006 0.003
;
International Tables for Crystallography
(1992, Vol. C, Tables 4.2.6.8 and 6.1.1.4)
;
S S 0.125 0.123
;
International Tables for Crystallography
(1992, Vol. C, Tables 4.2.6.8 and 6.1.1.4)
;

loop_
_geom_angle_atom_site_label_1
_geom_angle_atom_site_label_2
_geom_angle_atom_site_label_3
_geom_angle
_geom_angle_publ_flag
O(1) S(1) O(2) 110.54(16) yes
O(1) S(1) O(3) 110.08(13) yes
O(1) S(1) C(22) 105.36(9) yes
O(2) S(1) O(3) 116.5(2) yes
O(2) S(1) C(22) 106.04(16) yes
O(3) S(1) C(22) 107.61(9) yes
O(4) S(2) O(5) 113.06(9) yes
O(4) S(2) O(6) 113.51(8) yes
O(4) S(2) C(29) 106.38(8) yes
O(5) S(2) O(6) 111.09(8) yes
O(5) S(2) C(29) 105.99(8) yes
O(6) S(2) C(29) 106.16(8) yes
C(4) N(1) C(5) 122.05(15) yes
C(9) N(2) C(10) 122.47(16) yes
C(14) N(3) C(15) 116.5(2) yes
C(19) N(4) C(20) 116.36(15) yes
C(2) C(1) C(7) 112.15(13) yes
C(2) C(1) C(12) 102.15(12) yes
C(2) C(1) C(17) 114.21(12) yes
C(7) C(1) C(12) 114.78(13) yes
C(7) C(1) C(17) 102.93(12) yes
C(12) C(1) C(17) 111.06(13) yes
C(1) C(2) C(3) 118.90(13) yes
C(1) C(2) C(6) 122.46(14) yes
C(3) C(2) C(6) 118.13(14) yes
C(2) C(3) C(4) 119.90(14) yes
N(1) C(4) C(3) 119.99(15) yes
N(1) C(5) C(6) 120.38(14) yes
C(2) C(6) C(5) 119.56(15) yes
C(1) C(7) C(8) 121.23(14) yes
C(1) C(7) C(11) 120.55(14) yes
C(8) C(7) C(11) 117.80(15) yes
C(7) C(8) C(9) 120.15(16) yes
N(2) C(9) C(8) 119.65(16) yes
N(2) C(10) C(11) 119.60(16) yes
C(7) C(11) C(10) 120.25(16) yes
C(1) C(12) C(13) 124.43(15) yes
C(1) C(12) C(16) 118.24(15) yes
C(13) C(12) C(16) 117.12(16) yes
C(12) C(13) C(14) 118.58(18) yes
N(3) C(14) C(13) 124.3(2) yes
N(3) C(15) C(16) 123.7(2) yes
C(12) C(16) C(15) 119.65(19) yes
C(1) C(17) C(18) 121.51(14) yes
C(1) C(17) C(21) 120.98(14) yes
C(18) C(17) C(21) 117.24(14) yes
C(17) C(18) C(19) 119.14(15) yes
N(4) C(19) C(18) 123.93(16) yes
N(4) C(20) C(21) 124.10(16) yes
C(17) C(21) C(20) 119.15(15) yes
S(1) C(22) C(23) 119.44(14) yes
S(1) C(22) C(27) 120.33(13) yes
C(23) C(22) C(27) 120.23(16) yes
C(22) C(23) C(24) 119.94(17) yes
C(23) C(24) C(25) 120.71(17) yes
C(24) C(25) C(26) 118.67(17) yes
C(24) C(25) C(28) 120.71(18) yes
C(26) C(25) C(28) 120.63(18) yes
C(25) C(26) C(27) 121.09(17) yes
C(22) C(27) C(26) 119.34(16) yes
S(2) C(29) C(30) 118.15(14) yes
S(2) C(29) C(34) 122.67(14) yes
C(30) C(29) C(34) 119.17(17) yes
C(29) C(30) C(31) 119.83(18) yes
C(30) C(31) C(32) 121.28(19) yes
C(31) C(32) C(33) 118.4(2) yes
C(31) C(32) C(35) 120.78(19) yes
C(33) C(32) C(35) 120.8(2) yes
C(32) C(33) C(34) 120.6(2) yes
C(29) C(34) C(33) 120.7(2) yes
C(4) N(1) H(1) 119.0 no
C(5) N(1) H(1) 119.0 no
C(9) N(2) H(2) 118.8 no
C(10) N(2) H(2) 118.8 no
C(2) C(3) H(3) 120.0 no
C(4) C(3) H(3) 120.0 no
N(1) C(4) H(4) 120.0 no
C(3) C(4) H(4) 120.0 no
N(1) C(5) H(5) 119.8 no
C(6) C(5) H(5) 119.8 no
C(2) C(6) H(6) 120.2 no
C(5) C(6) H(6) 120.2 no
C(7) C(8) H(7) 119.9 no
C(9) C(8) H(7) 119.9 no
N(2) C(9) H(8) 120.2 no
C(8) C(9) H(8) 120.2 no
N(2) C(10) H(9) 120.2 no
C(11) C(10) H(9) 120.2 no
C(7) C(11) H(10) 119.9 no
C(10) C(11) H(10) 119.9 no
C(12) C(13) H(11) 120.7 no
C(14) C(13) H(11) 120.7 no
N(3) C(14) H(12) 117.9 no
C(13) C(14) H(12) 117.9 no
N(3) C(15) H(13) 118.1 no
C(16) C(15) H(13) 118.1 no
C(12) C(16) H(14) 120.2 no
C(15) C(16) H(14) 120.2 no
C(17) C(18) H(15) 120.4 no
C(19) C(18) H(15) 120.4 no
N(4) C(19) H(16) 118.0 no
C(18) C(19) H(16) 118.0 no
N(4) C(20) H(17) 117.9 no
C(21) C(20) H(17) 118.0 no
C(17) C(21) H(18) 120.4 no
C(20) C(21) H(18) 120.4 no
C(22) C(23) H(19) 120.0 no
C(24) C(23) H(19) 120.0 no
C(23) C(24) H(20) 119.7 no
C(25) C(24) H(20) 119.6 no
C(25) C(26) H(21) 119.5 no
C(27) C(26) H(21) 119.5 no
C(22) C(27) H(22) 120.3 no
C(26) C(27) H(22) 120.3 no
C(25) C(28) H(27) 109.5 no
C(25) C(28) H(28) 109.5 no
C(25) C(28) H(29) 109.5 no
H(27) C(28) H(28) 109.5 no
H(27) C(28) H(29) 109.5 no
H(28) C(28) H(29) 109.5 no
C(29) C(30) H(23) 120.1 no
C(31) C(30) H(23) 120.1 no
C(30) C(31) H(24) 119.4 no
C(32) C(31) H(24) 119.4 no
C(32) C(33) H(25) 119.7 no
C(34) C(33) H(25) 119.7 no
C(29) C(34) H(26) 119.7 no
C(33) C(34) H(26) 119.7 no
C(32) C(35) H(30) 109.5 no
C(32) C(35) H(31) 109.5 no
C(32) C(35) H(32) 109.5 no
H(30) C(35) H(31) 109.5 no
H(30) C(35) H(32) 109.5 no
H(31) C(35) H(32) 109.5 no

loop_
_geom_bond_atom_site_label_1
_geom_bond_atom_site_label_2
_geom_bond_distance
_geom_bond_publ_flag
S(1) O(1) 1.4497(19) yes
S(1) O(2) 1.421(2) yes
S(1) O(3) 1.431(2) yes
S(1) C(22) 1.7730(18) yes
S(2) O(4) 1.4505(15) yes
S(2) O(5) 1.4537(14) yes
S(2) O(6) 1.4721(13) yes
S(2) C(29) 1.7776(18) yes
N(1) C(4) 1.342(2) yes
N(1) C(5) 1.333(2) yes
N(2) C(9) 1.338(2) yes
N(2) C(10) 1.344(2) yes
N(3) C(14) 1.332(3) yes
N(3) C(15) 1.331(3) yes
N(4) C(19) 1.338(2) yes
N(4) C(20) 1.336(2) yes
C(1) C(2) 1.541(2) yes
C(1) C(7) 1.538(2) yes
C(1) C(12) 1.548(2) yes
C(1) C(17) 1.548(2) yes
C(2) C(3) 1.400(2) yes
C(2) C(6) 1.397(2) yes
C(3) C(4) 1.378(2) yes
C(5) C(6) 1.384(2) yes
C(7) C(8) 1.395(2) yes
C(7) C(11) 1.399(2) yes
C(8) C(9) 1.384(2) yes
C(10) C(11) 1.378(2) yes
C(12) C(13) 1.386(2) yes
C(12) C(16) 1.398(2) yes
C(13) C(14) 1.403(3) yes
C(15) C(16) 1.385(3) yes
C(17) C(18) 1.394(2) yes
C(17) C(21) 1.392(2) yes
C(18) C(19) 1.391(2) yes
C(20) C(21) 1.389(2) yes
C(22) C(23) 1.386(2) yes
C(22) C(27) 1.391(2) yes
C(23) C(24) 1.391(2) yes
C(24) C(25) 1.394(2) yes
C(25) C(26) 1.392(2) yes
C(25) C(28) 1.510(3) yes
C(26) C(27) 1.394(2) yes
C(29) C(30) 1.395(2) yes
C(29) C(34) 1.380(3) yes
C(30) C(31) 1.387(2) yes
C(31) C(32) 1.389(3) yes
C(32) C(33) 1.387(3) yes
C(32) C(35) 1.514(3) yes
C(33) C(34) 1.393(3) yes
N(1) H(1) 0.880 no
N(2) H(2) 0.880 no
C(3) H(3) 0.950 no
C(4) H(4) 0.950 no
C(5) H(5) 0.950 no
C(6) H(6) 0.950 no
C(8) H(7) 0.950 no
C(9) H(8) 0.950 no
C(10) H(9) 0.950 no
C(11) H(10) 0.950 no
C(13) H(11) 0.950 no
C(14) H(12) 0.950 no
C(15) H(13) 0.950 no
C(16) H(14) 0.950 no
C(18) H(15) 0.950 no
C(19) H(16) 0.950 no
C(20) H(17) 0.950 no
C(21) H(18) 0.950 no
C(23) H(19) 0.950 no
C(24) H(20) 0.950 no
C(26) H(21) 0.950 no
C(27) H(22) 0.950 no
C(28) H(27) 0.980 no
C(28) H(28) 0.980 no
C(28) H(29) 0.980 no
C(30) H(23) 0.950 no
C(31) H(24) 0.950 no
C(33) H(25) 0.950 no
C(34) H(26) 0.950 no
C(35) H(30) 0.980 no
C(35) H(31) 0.980 no
C(35) H(32) 0.980 no

loop_
_geom_contact_atom_site_label_1
_geom_contact_atom_site_label_2
_geom_contact_distance
_geom_contact_site_symmetry_2
S(2) N(1) 3.5425(15) .
O(1) N(2) 2.655(2) 3_576
O(1) N(4) 3.576(2) 1_565
O(1) C(5) 3.118(2) 2_555
O(1) C(9) 3.382(2) 3_576
O(2) C(20) 3.423(3) 1_565
O(2) C(26) 3.581(3) 2_555
O(2) C(28) 3.337(3) 2_555
O(3) O(3) 3.538(2) 3_576
O(3) C(8) 3.284(2) .
O(3) C(9) 3.017(2) .
O(3) C(9) 3.488(3) 3_576
O(3) C(31) 3.560(3) 1_455
O(4) C(3) 3.517(2) 3_676
O(4) C(33) 3.482(2) 2_655
O(5) O(5) 3.567(2) 3_676
O(5) N(1) 3.192(2) .
O(5) C(3) 3.329(2) 3_676
O(5) C(4) 3.054(2) .
O(5) C(4) 3.029(2) 3_676
O(5) C(28) 3.475(2) 4_565
O(6) N(1) 2.7790(19) .
O(6) N(4) 3.3784(19) 2_555
O(6) C(10) 3.245(2) 4_564
O(6) C(19) 3.411(2) 2_555
N(1) S(2) 3.5425(15) .
N(1) O(5) 3.192(2) .
N(1) O(6) 2.7790(19) .
N(1) N(3) 3.115(2) 3_666
N(1) N(4) 3.548(2) 2_555
N(2) O(1) 2.655(2) 3_576
N(2) N(4) 3.394(2) 3_566
N(2) C(20) 3.568(2) 3_566
N(3) N(1) 3.115(2) 3_666
N(3) C(4) 3.378(2) 3_666
N(3) C(5) 3.144(2) 3_666
N(3) C(6) 3.444(2) 3_666
N(3) C(16) 3.533(2) 3_666
N(4) O(1) 3.576(2) 1_545
N(4) O(6) 3.3784(19) 2_545
N(4) N(1) 3.548(2) 2_545
N(4) N(2) 3.394(2) 3_566
N(4) C(5) 3.306(2) 2_545
N(4) C(10) 3.170(2) 3_566
C(3) O(4) 3.517(2) 3_676
C(3) O(5) 3.329(2) 3_676
C(4) O(5) 3.054(2) .
C(4) O(5) 3.029(2) 3_676
C(4) N(3) 3.378(2) 3_666
C(4) C(15) 3.594(2) 3_666
C(4) C(28) 3.463(2) 2_555
C(5) O(1) 3.118(2) 2_545
C(5) N(3) 3.144(2) 3_666
C(5) N(4) 3.306(2) 2_555
C(6) N(3) 3.444(2) 3_666
C(8) O(3) 3.284(2) .
C(9) O(1) 3.382(2) 3_576
C(9) O(3) 3.017(2) .
C(9) O(3) 3.488(3) 3_576
C(9) C(30) 3.548(2) 3_676
C(10) O(6) 3.245(2) 4_465
C(10) N(4) 3.170(2) 3_566
C(14) C(23) 3.510(3) 4_565
C(15) C(4) 3.594(2) 3_666
C(15) C(15) 3.533(3) 3_666
C(16) N(3) 3.533(2) 3_666
C(19) O(6) 3.411(2) 2_545
C(19) C(35) 3.514(3) 1_455
C(20) O(2) 3.423(3) 1_545
C(20) N(2) 3.568(2) 3_566
C(20) C(26) 3.559(2) 2_545
C(23) C(14) 3.510(3) 4_464
C(23) C(35) 3.464(3) 1_455
C(26) O(2) 3.581(3) 2_545
C(26) C(20) 3.559(2) 2_555
C(28) O(2) 3.337(3) 2_545
C(28) O(5) 3.475(2) 4_464
C(28) C(4) 3.463(2) 2_545
C(30) C(9) 3.548(2) 3_676
C(31) O(3) 3.560(3) 1_655
C(33) O(4) 3.482(2) 2_645
C(35) C(19) 3.514(3) 1_655
C(35) C(23) 3.464(3) 1_655
S(1) H(2) 2.891 3_576
S(1) H(5) 3.204 2_555
S(1) H(7) 3.431 .
S(1) H(8) 3.592 .
S(1) H(8) 3.549 3_576
S(1) H(17) 3.192 1_565
S(1) H(24) 3.390 3_676
S(2) H(1) 2.792 .
S(2) H(3) 3.251 3_676
S(2) H(4) 3.509 .
S(2) H(4) 3.534 3_676
S(2) H(9) 3.559 4_564
S(2) H(20) 3.262 2_555
O(1) H(2) 1.787 3_576
O(1) H(5) 2.302 2_555
O(1) H(6) 3.564 2_555
O(1) H(8) 3.239 3_576
O(1) H(12) 2.874 4_464
O(1) H(17) 2.977 1_565
O(2) H(5) 3.157 2_555
O(2) H(6) 3.322 2_555
O(2) H(7) 3.426 .
O(2) H(17) 2.675 1_565
O(2) H(21) 2.793 2_555
O(2) H(23) 3.204 3_676
O(2) H(24) 3.106 3_676
O(2) H(27) 3.147 2_555
O(2) H(28) 2.748 2_555
O(3) H(2) 3.119 3_576
O(3) H(7) 2.906 .
O(3) H(8) 2.370 .
O(3) H(8) 2.761 3_576
O(3) H(24) 3.136 1_455
O(3) H(24) 2.945 3_676
O(3) H(30) 3.136 1_455
O(4) H(3) 2.607 3_676
O(4) H(11) 3.478 3_676
O(4) H(20) 2.692 2_555
O(4) H(25) 2.613 2_655
O(5) H(1) 2.710 .
O(5) H(3) 2.900 3_676
O(5) H(4) 2.404 .
O(5) H(4) 2.279 3_676
O(5) H(20) 3.509 2_555
O(5) H(28) 3.344 4_565
O(5) H(29) 3.031 2_555
O(5) H(29) 2.875 4_565
O(6) H(1) 1.912 .
O(6) H(4) 3.538 .
O(6) H(5) 3.545 .
O(6) H(9) 2.326 4_564
O(6) H(16) 2.774 2_555
O(6) H(20) 3.370 2_555
O(6) H(31) 3.566 2_655
N(1) H(13) 3.564 3_666
N(1) H(16) 3.475 2_555
N(1) H(27) 2.867 2_555
N(2) H(17) 3.163 3_566
N(2) H(26) 3.391 4_465
N(3) H(1) 3.410 3_666
N(3) H(5) 3.484 3_666
N(3) H(14) 3.569 3_666
N(4) H(1) 3.172 2_545
N(4) H(2) 3.130 3_566
N(4) H(5) 2.679 2_545
N(4) H(9) 2.689 3_566
N(4) H(21) 3.179 2_545
N(4) H(31) 3.542 1_455
C(3) H(13) 3.139 3_666
C(4) H(13) 3.049 3_666
C(4) H(27) 2.856 2_555
C(4) H(29) 3.284 2_555
C(4) H(29) 3.528 4_565
C(5) H(21) 3.298 .
C(5) H(22) 3.366 .
C(6) H(21) 3.371 .
C(6) H(22) 3.503 .
C(8) H(23) 3.142 3_676
C(9) H(23) 3.129 3_676
C(9) H(32) 3.432 1_455
C(10) H(26) 2.854 4_465
C(10) H(31) 3.184 3_666
C(11) H(26) 3.498 4_465
C(11) H(31) 2.989 3_666
C(13) H(13) 3.594 3_666
C(14) H(19) 3.244 4_565
C(15) H(28) 3.597 2_545
C(15) H(29) 3.286 2_545
C(18) H(30) 3.150 1_455
C(19) H(1) 3.363 2_545
C(19) H(5) 3.588 2_545
C(19) H(9) 3.301 3_566
C(19) H(22) 3.456 2_545
C(19) H(27) 3.251 .
C(19) H(30) 3.154 1_455
C(19) H(31) 3.105 1_455
C(20) H(2) 3.304 3_566
C(20) H(5) 3.285 2_545
C(20) H(9) 3.539 3_566
C(20) H(21) 2.800 2_545
C(20) H(24) 3.264 3_666
C(20) H(32) 3.100 3_666
C(21) H(21) 3.163 2_545
C(21) H(32) 3.186 3_666
C(22) H(6) 3.375 2_555
C(22) H(12) 3.444 4_464
C(22) H(15) 3.232 .
C(22) H(30) 3.183 1_455
C(23) H(12) 2.839 4_464
C(23) H(15) 3.460 .
C(23) H(30) 2.590 1_455
C(24) H(12) 3.500 4_464
C(24) H(13) 3.228 2_555
C(24) H(14) 3.392 2_555
C(24) H(15) 3.466 .
C(24) H(16) 2.918 .
C(24) H(30) 3.119 1_455
C(25) H(13) 3.160 2_555
C(25) H(14) 2.974 2_555
C(25) H(15) 3.239 .
C(25) H(16) 2.934 .
C(26) H(6) 3.463 .
C(26) H(14) 2.926 2_555
C(26) H(15) 2.954 .
C(27) H(6) 3.123 2_555
C(27) H(14) 3.290 2_555
C(27) H(15) 2.968 .
C(28) H(1) 3.506 2_545
C(28) H(4) 3.104 2_545
C(28) H(13) 3.093 2_555
C(28) H(14) 3.580 2_555
C(28) H(16) 3.200 .
C(28) H(23) 3.582 4_464
C(30) H(8) 3.119 3_676
C(30) H(28) 3.194 4_565
C(31) H(8) 3.134 3_676
C(31) H(17) 3.039 3_666
C(31) H(18) 3.048 3_666
C(32) H(10) 3.445 3_666
C(32) H(18) 3.002 3_666
C(32) H(19) 3.066 1_655
C(33) H(10) 3.387 3_666
C(33) H(18) 3.574 3_666
C(33) H(19) 3.301 1_655
C(34) H(9) 3.393 4_564
C(35) H(10) 3.189 3_666
C(35) H(16) 3.364 1_655
C(35) H(18) 3.330 3_666
C(35) H(19) 3.124 1_655
H(1) S(2) 2.792 .
H(1) O(5) 2.710 .
H(1) O(6) 1.912 .
H(1) N(3) 3.410 3_666
H(1) N(4) 3.172 2_555
H(1) C(19) 3.363 2_555
H(1) C(28) 3.506 2_555
H(1) H(9) 3.418 4_564
H(1) H(16) 2.897 2_555
H(1) H(27) 2.744 2_555
H(1) H(29) 3.420 2_555
H(2) S(1) 2.891 3_576
H(2) O(1) 1.787 3_576
H(2) O(3) 3.119 3_576
H(2) N(4) 3.130 3_566
H(2) C(20) 3.304 3_566
H(2) H(5) 3.141 4_465
H(2) H(17) 2.809 3_566
H(2) H(26) 3.449 4_465
H(3) S(2) 3.251 3_676
H(3) O(4) 2.607 3_676
H(3) O(5) 2.900 3_676
H(3) H(13) 3.315 3_666
H(3) H(20) 3.459 4_565
H(3) H(23) 3.205 3_676
H(4) S(2) 3.509 .
H(4) S(2) 3.534 3_676
H(4) O(5) 2.404 .
H(4) O(5) 2.279 3_676
H(4) O(6) 3.538 .
H(4) C(28) 3.104 2_555
H(4) H(4) 3.036 3_676
H(4) H(13) 3.160 3_666
H(4) H(27) 2.741 2_555
H(4) H(28) 3.446 2_555
H(4) H(29) 2.687 2_555
H(4) H(29) 2.912 4_565
H(5) S(1) 3.204 2_545
H(5) O(1) 2.302 2_545
H(5) O(2) 3.157 2_545
H(5) O(6) 3.545 .
H(5) N(3) 3.484 3_666
H(5) N(4) 2.679 2_555
H(5) C(19) 3.588 2_555
H(5) C(20) 3.285 2_555
H(5) H(2) 3.141 4_564
H(5) H(12) 3.517 3_666
H(5) H(17) 3.202 2_555
H(5) H(21) 2.978 .
H(5) H(22) 3.574 .
H(6) O(1) 3.564 2_545
H(6) O(2) 3.322 2_545
H(6) C(22) 3.375 2_545
H(6) C(26) 3.463 .
H(6) C(27) 3.123 2_545
H(6) H(21) 3.114 .
H(6) H(22) 2.992 2_545
H(7) S(1) 3.431 .
H(7) O(2) 3.426 .
H(7) O(3) 2.906 .
H(7) H(22) 3.510 .
H(7) H(23) 2.833 3_676
H(8) S(1) 3.592 .
H(8) S(1) 3.549 3_576
H(8) O(1) 3.239 3_576
H(8) O(3) 2.370 .
H(8) O(3) 2.761 3_576
H(8) C(30) 3.119 3_676
H(8) C(31) 3.134 3_676
H(8) H(23) 2.813 3_676
H(8) H(24) 3.361 1_455
H(8) H(24) 2.816 3_676
H(9) S(2) 3.559 4_465
H(9) O(6) 2.326 4_465
H(9) N(4) 2.689 3_566
H(9) C(19) 3.301 3_566
H(9) C(20) 3.539 3_566
H(9) C(34) 3.393 4_465
H(9) H(1) 3.418 4_465
H(9) H(16) 3.243 3_566
H(9) H(26) 2.541 4_465
H(9) H(31) 2.845 3_666
H(10) C(32) 3.445 3_666
H(10) C(33) 3.387 3_666
H(10) C(35) 3.189 3_666
H(10) H(25) 3.080 3_666
H(10) H(31) 2.445 3_666
H(10) H(32) 3.413 3_666
H(11) O(4) 3.478 3_676
H(11) H(19) 3.351 4_565
H(11) H(20) 3.361 4_565
H(12) O(1) 2.874 4_565
H(12) C(22) 3.444 4_565
H(12) C(23) 2.839 4_565
H(12) C(24) 3.500 4_565
H(12) H(5) 3.517 3_666
H(12) H(19) 2.477 4_565
H(13) N(1) 3.564 3_666
H(13) C(3) 3.139 3_666
H(13) C(4) 3.049 3_666
H(13) C(13) 3.594 3_666
H(13) C(24) 3.228 2_545
H(13) C(25) 3.160 2_545
H(13) C(28) 3.093 2_545
H(13) H(3) 3.315 3_666
H(13) H(4) 3.160 3_666
H(13) H(20) 3.141 2_545
H(13) H(28) 3.200 2_545
H(13) H(29) 2.542 2_545
H(14) N(3) 3.569 3_666
H(14) C(24) 3.392 2_545
H(14) C(25) 2.974 2_545
H(14) C(26) 2.926 2_545
H(14) C(27) 3.290 2_545
H(14) C(28) 3.580 2_545
H(14) H(21) 3.224 2_545
H(14) H(28) 3.393 2_545
H(15) C(22) 3.232 .
H(15) C(23) 3.460 .
H(15) C(24) 3.466 .
H(15) C(25) 3.239 .
H(15) C(26) 2.954 .
H(15) C(27) 2.968 .
H(15) H(21) 3.323 .
H(15) H(22) 3.359 .
H(15) H(30) 2.917 1_455
H(16) O(6) 2.774 2_545
H(16) N(1) 3.475 2_545
H(16) C(24) 2.918 .
H(16) C(25) 2.934 .
H(16) C(28) 3.200 .
H(16) C(35) 3.364 1_455
H(16) H(1) 2.897 2_545
H(16) H(9) 3.243 3_566
H(16) H(20) 2.986 .
H(16) H(27) 2.634 .
H(16) H(30) 2.915 1_455
H(16) H(31) 2.935 1_455
H(17) S(1) 3.192 1_545
H(17) O(1) 2.977 1_545
H(17) O(2) 2.675 1_545
H(17) N(2) 3.163 3_566
H(17) C(31) 3.039 3_666
H(17) H(2) 2.809 3_566
H(17) H(5) 3.202 2_545
H(17) H(21) 2.864 2_545
H(17) H(24) 2.471 3_666
H(17) H(28) 3.557 2_545
H(17) H(32) 2.864 3_666
H(18) C(31) 3.048 3_666
H(18) C(32) 3.002 3_666
H(18) C(33) 3.574 3_666
H(18) C(35) 3.330 3_666
H(18) H(21) 3.454 2_545
H(18) H(24) 3.194 3_666
H(18) H(28) 3.451 2_545
H(18) H(31) 3.382 3_666
H(18) H(32) 3.027 3_666
H(19) C(14) 3.244 4_464
H(19) C(32) 3.066 1_455
H(19) C(33) 3.301 1_455
H(19) C(35) 3.124 1_455
H(19) H(11) 3.351 4_464
H(19) H(12) 2.477 4_464
H(19) H(25) 3.413 1_455
H(19) H(30) 2.417 1_455
H(20) S(2) 3.262 2_545
H(20) O(4) 2.692 2_545
H(20) O(5) 3.509 2_545
H(20) O(6) 3.370 2_545
H(20) H(3) 3.459 4_464
H(20) H(11) 3.361 4_464
H(20) H(13) 3.141 2_555
H(20) H(16) 2.986 .
H(20) H(25) 3.549 1_455
H(20) H(30) 3.311 1_455
H(21) O(2) 2.793 2_545
H(21) N(4) 3.179 2_555
H(21) C(5) 3.298 .
H(21) C(6) 3.371 .
H(21) C(20) 2.800 2_555
H(21) C(21) 3.163 2_555
H(21) H(5) 2.978 .
H(21) H(6) 3.114 .
H(21) H(14) 3.224 2_555
H(21) H(15) 3.323 .
H(21) H(17) 2.864 2_555
H(21) H(18) 3.454 2_555
H(22) C(5) 3.366 .
H(22) C(6) 3.503 .
H(22) C(19) 3.456 2_555
H(22) H(5) 3.574 .
H(22) H(6) 2.992 2_555
H(22) H(7) 3.510 .
H(22) H(15) 3.359 .
H(22) H(27) 3.074 2_555
H(23) O(2) 3.204 3_676
H(23) C(8) 3.142 3_676
H(23) C(9) 3.129 3_676
H(23) C(28) 3.582 4_565
H(23) H(3) 3.205 3_676
H(23) H(7) 2.833 3_676
H(23) H(8) 2.813 3_676
H(23) H(28) 2.817 4_565
H(24) S(1) 3.390 3_676
H(24) O(2) 3.106 3_676
H(24) O(3) 3.136 1_655
H(24) O(3) 2.945 3_676
H(24) C(20) 3.264 3_666
H(24) H(8) 3.361 1_655
H(24) H(8) 2.816 3_676
H(24) H(17) 2.471 3_666
H(24) H(18) 3.194 3_666
H(25) O(4) 2.613 2_645
H(25) H(10) 3.080 3_666
H(25) H(19) 3.413 1_655
H(25) H(20) 3.549 1_655
H(26) N(2) 3.391 4_564
H(26) C(10) 2.854 4_564
H(26) C(11) 3.498 4_564
H(26) H(2) 3.449 4_564
H(26) H(9) 2.541 4_564
H(27) O(2) 3.147 2_545
H(27) N(1) 2.867 2_545
H(27) C(4) 2.856 2_545
H(27) C(19) 3.251 .
H(27) H(1) 2.744 2_545
H(27) H(4) 2.741 2_545
H(27) H(16) 2.634 .
H(27) H(22) 3.074 2_545
H(28) O(2) 2.748 2_545
H(28) O(5) 3.344 4_464
H(28) C(15) 3.597 2_555
H(28) C(30) 3.194 4_464
H(28) H(4) 3.446 2_545
H(28) H(13) 3.200 2_555
H(28) H(14) 3.393 2_555
H(28) H(17) 3.557 2_555
H(28) H(18) 3.451 2_555
H(28) H(23) 2.817 4_464
H(29) O(5) 3.031 2_545
H(29) O(5) 2.875 4_464
H(29) C(4) 3.284 2_545
H(29) C(4) 3.528 4_464
H(29) C(15) 3.286 2_555
H(29) H(1) 3.420 2_545
H(29) H(4) 2.687 2_545
H(29) H(4) 2.912 4_464
H(29) H(13) 2.542 2_555
H(30) O(3) 3.136 1_655
H(30) C(18) 3.150 1_655
H(30) C(19) 3.154 1_655
H(30) C(22) 3.183 1_655
H(30) C(23) 2.590 1_655
H(30) C(24) 3.119 1_655
H(30) H(15) 2.917 1_655
H(30) H(16) 2.915 1_655
H(30) H(19) 2.417 1_655
H(30) H(20) 3.311 1_655
H(31) O(6) 3.566 2_645
H(31) N(4) 3.542 1_655
H(31) C(10) 3.184 3_666
H(31) C(11) 2.989 3_666
H(31) C(19) 3.105 1_655
H(31) H(9) 2.845 3_666
H(31) H(10) 2.445 3_666
H(31) H(16) 2.935 1_655
H(31) H(18) 3.382 3_666
H(32) C(9) 3.432 1_655
H(32) C(20) 3.100 3_666
H(32) C(21) 3.186 3_666
H(32) H(10) 3.413 3_666
H(32) H(17) 2.864 3_666
H(32) H(18) 3.027 3_666

loop_
_geom_torsion_atom_site_label_1
_geom_torsion_atom_site_label_2
_geom_torsion_atom_site_label_3
_geom_torsion_atom_site_label_4
_geom_torsion
O(1) S(1) C(22) C(23) -55.19(17)
O(1) S(1) C(22) C(27) 125.12(16)
O(2) S(1) C(22) C(23) -172.4(2)
O(2) S(1) C(22) C(27) 7.9(2)
O(3) S(1) C(22) C(23) 62.25(19)
O(3) S(1) C(22) C(27) -117.45(18)
O(4) S(2) C(29) C(30) 65.45(16)
O(4) S(2) C(29) C(34) -113.33(18)
O(5) S(2) C(29) C(30) -55.14(16)
O(5) S(2) C(29) C(34) 126.08(18)
O(6) S(2) C(29) C(30) -173.35(14)
O(6) S(2) C(29) C(34) 7.87(19)
C(4) N(1) C(5) C(6) 0.3(2)
C(5) N(1) C(4) C(3) -0.5(2)
C(9) N(2) C(10) C(11) 1.3(2)
C(10) N(2) C(9) C(8) -2.0(2)
C(14) N(3) C(15) C(16) -1.9(3)
C(15) N(3) C(14) C(13) 0.8(3)
C(19) N(4) C(20) C(21) -1.3(2)
C(20) N(4) C(19) C(18) 1.2(2)
C(2) C(1) C(7) C(8) 30.3(2)
C(2) C(1) C(7) C(11) -157.38(14)
C(7) C(1) C(2) C(3) 47.67(19)
C(7) C(1) C(2) C(6) -140.71(15)
C(2) C(1) C(12) C(13) 100.49(19)
C(2) C(1) C(12) C(16) -74.18(18)
C(12) C(1) C(2) C(3) -75.74(17)
C(12) C(1) C(2) C(6) 95.89(17)
C(2) C(1) C(17) C(18) -43.3(2)
C(2) C(1) C(17) C(21) 142.74(15)
C(17) C(1) C(2) C(3) 164.28(14)
C(17) C(1) C(2) C(6) -24.1(2)
C(7) C(1) C(12) C(13) -21.1(2)
C(7) C(1) C(12) C(16) 164.21(15)
C(12) C(1) C(7) C(8) 146.25(15)
C(12) C(1) C(7) C(11) -41.4(2)
C(7) C(1) C(17) C(18) 78.57(18)
C(7) C(1) C(17) C(21) -95.43(17)
C(17) C(1) C(7) C(8) -92.95(17)
C(17) C(1) C(7) C(11) 79.41(17)
C(12) C(1) C(17) C(18) -158.11(15)
C(12) C(1) C(17) C(21) 27.9(2)
C(17) C(1) C(12) C(13) -137.35(17)
C(17) C(1) C(12) C(16) 48.0(2)
C(1) C(2) C(3) C(4) 171.39(14)
C(1) C(2) C(6) C(5) -171.33(15)
C(3) C(2) C(6) C(5) 0.4(2)
C(6) C(2) C(3) C(4) -0.6(2)
C(2) C(3) C(4) N(1) 0.7(2)
N(1) C(5) C(6) C(2) -0.2(2)
C(1) C(7) C(8) C(9) 174.85(15)
C(1) C(7) C(11) C(10) -175.60(15)
C(8) C(7) C(11) C(10) -3.0(2)
C(11) C(7) C(8) C(9) 2.3(2)
C(7) C(8) C(9) N(2) 0.1(2)
N(2) C(10) C(11) C(7) 1.3(2)
C(1) C(12) C(13) C(14) -178.88(18)
C(1) C(12) C(16) C(15) 178.33(17)
C(13) C(12) C(16) C(15) 3.3(2)
C(16) C(12) C(13) C(14) -4.2(2)
C(12) C(13) C(14) N(3) 2.2(3)
N(3) C(15) C(16) C(12) -0.2(3)
C(1) C(17) C(18) C(19) -177.08(15)
C(1) C(17) C(21) C(20) 177.01(15)
C(18) C(17) C(21) C(20) 2.8(2)
C(21) C(17) C(18) C(19) -2.9(2)
C(17) C(18) C(19) N(4) 0.9(2)
N(4) C(20) C(21) C(17) -0.7(2)
S(1) C(22) C(23) C(24) 178.95(14)
S(1) C(22) C(27) C(26) -179.94(13)
C(23) C(22) C(27) C(26) 0.4(2)
C(27) C(22) C(23) C(24) -1.4(2)
C(22) C(23) C(24) C(25) 0.8(2)
C(23) C(24) C(25) C(26) 0.7(2)
C(23) C(24) C(25) C(28) 179.90(18)
C(24) C(25) C(26) C(27) -1.7(2)
C(28) C(25) C(26) C(27) 179.10(18)
C(25) C(26) C(27) C(22) 1.2(2)
S(2) C(29) C(30) C(31) -176.29(15)
S(2) C(29) C(34) C(33) 176.94(18)
C(30) C(29) C(34) C(33) -1.8(3)
C(34) C(29) C(30) C(31) 2.5(2)
C(29) C(30) C(31) C(32) -1.5(3)
C(30) C(31) C(32) C(33) -0.2(3)
C(30) C(31) C(32) C(35) 179.9(2)
C(31) C(32) C(33) C(34) 0.9(3)
C(35) C(32) C(33) C(34) -179.2(2)
C(32) C(33) C(34) C(29) 0.1(3)

loop_
_cod_related_entry_id
_cod_related_entry_database
_cod_related_entry_code
1 ChemSpider 30661348
